data_7043665
loop_
_publ_author_name
'Wang, Shi'
'Li, Ya-Juan'
'Ju, Fei-Fei'
'Xu, Wu-Tan'
'Kagesawa, Koichi'
'Li, Yong-hua'
'Yamashita, Masahiro'
'Huang, Wei'

_publ_section_title
;
 The molecular and supramolecular aspects in mononuclear manganese(III)
 Schiff-base spin crossover complexes
;
_journal_name_full 'Dalton Trans.'
_journal_paper_doi 10.1039/C7DT01718A
_journal_year 2017
_chemical_formula_sum 'C22 H28 As F6 Mn N4 O2'
_chemical_formula_weight 624.34
_space_group_crystal_system orthorhombic
_space_group_IT_number 19
_space_group_name_Hall 'P 2ac 2ab'
_space_group_name_H-M_alt 'P 21 21 21'
_symmetry_space_group_name_Hall 'P 2ac 2ab'
_symmetry_space_group_name_H-M 'P 21 21 21'
_atom_sites_solution_hydrogens difmap
_audit_creation_method SHELXL-2014/7
_audit_update_record
;
2017-04-18 deposited with the CCDC.
2017-07-17 downloaded from the CCDC.
;
_cell_angle_alpha 90
_cell_angle_beta 90
_cell_angle_gamma 90
_cell_formula_units_Z 4
_cell_length_a 8.2852(5)
_cell_length_b 17.2151(10)
_cell_length_c 17.7965(11)
_cell_measurement_reflns_used 9322
_cell_measurement_temperature 146(2)
_cell_measurement_theta_max 28.22
_cell_measurement_theta_min 2.59
_cell_volume 2538.3(3)
_computing_structure_refinement 'SHELXL-2014/7 (Sheldrick, 2014)'
_diffrn_ambient_temperature 146(2)
_diffrn_measured_fraction_theta_full 0.999
_diffrn_measured_fraction_theta_max 0.999
_diffrn_measurement_device_type 'CCD area detector'
_diffrn_measurement_method 'phi and omega scans'
_diffrn_radiation_type MoK\a
_diffrn_radiation_wavelength 0.71073
_diffrn_reflns_av_R_equivalents 0.0444
_diffrn_reflns_av_unetI/netI 0.0336
_diffrn_reflns_Laue_measured_fraction_full 0.999
_diffrn_reflns_Laue_measured_fraction_max 0.999
_diffrn_reflns_limit_h_max 10
_diffrn_reflns_limit_h_min -11
_diffrn_reflns_limit_k_max 22
_diffrn_reflns_limit_k_min -22
_diffrn_reflns_limit_l_max 23
_diffrn_reflns_limit_l_min -16
_diffrn_reflns_number 22548
_diffrn_reflns_point_group_measured_fraction_full 1.000
_diffrn_reflns_point_group_measured_fraction_max 0.999
_diffrn_reflns_theta_full 25.242
_diffrn_reflns_theta_max 28.311
_diffrn_reflns_theta_min 1.646
_exptl_absorpt_coefficient_mu 1.885
_exptl_absorpt_correction_T_max 0.813
_exptl_absorpt_correction_T_min 0.719
_exptl_absorpt_correction_type multi-scan
_exptl_absorpt_process_details 'SADABS; Bruker, 2000'
_exptl_crystal_colour brown
_exptl_crystal_density_diffrn 1.634
_exptl_crystal_description block
_exptl_crystal_F_000 1264
_exptl_crystal_size_max 0.33
_exptl_crystal_size_mid 0.15
_exptl_crystal_size_min 0.11
_refine_diff_density_max 0.691
_refine_diff_density_min -0.555
_refine_diff_density_rms 0.070
_refine_ls_abs_structure_details
;
 Flack x determined using 2319 quotients [(I+)-(I-)]/[(I+)+(I-)]
 (Parsons, Flack and Wagner, Acta Cryst. B69 (2013) 249-259).
;
_refine_ls_abs_structure_Flack -0.006(4)
_refine_ls_extinction_method none
_refine_ls_goodness_of_fit_ref 0.852
_refine_ls_hydrogen_treatment refxyz
_refine_ls_matrix_type full
_refine_ls_number_parameters 411
_refine_ls_number_reflns 6303
_refine_ls_number_restraints 0
_refine_ls_restrained_S_all 0.852
_refine_ls_R_factor_all 0.0403
_refine_ls_R_factor_gt 0.0328
_refine_ls_shift/su_max 0.000
_refine_ls_shift/su_mean 0.000
_refine_ls_structure_factor_coef Fsqd
_refine_ls_weighting_details 'w=1/[\s^2^(Fo^2^)+(0.1000P)^2^] where P=(Fo^2^+2Fc^2^)/3'
_refine_ls_weighting_scheme calc
_refine_ls_wR_factor_gt 0.0978
_refine_ls_wR_factor_ref 0.1059
_reflns_Friedel_coverage 0.775
_reflns_Friedel_fraction_full 1.000
_reflns_Friedel_fraction_max 0.999
_reflns_number_gt 5686
_reflns_number_total 6303
_reflns_threshold_expression 'I > 2\s(I)'
_cod_data_source_file c7dt01718a2.cif
_cod_data_source_block 1
_cod_depositor_comments
;
The following automatic conversions were performed:

'_exptl_absorpt_correction_type' value 'Multi-scan' changed to
'multi-scan' according to
/home/data/users/saulius/crontab/automatic-downloads/rss-feeds/RSC/lib/dictionaries/cif_core.dic
dictionary named 'cif_core.dic' version 2.4.2 from 2011-04-26.

Automatic conversion script
Id: cif_fix_values 4973 2017-02-22 13:04:09Z antanas 
;
_cod_database_code 7043665
_shelx_shelxl_version_number 2014/7
_shelx_space_group_comment
;
The symmetry employed for this shelxl refinement is uniquely defined
by the following loop, which should always be used as a source of
symmetry information in preference to the above space-group names.
They are only intended as comments.
;

loop_
_space_group_symop_operation_xyz
'x, y, z'
'-x+1/2, -y, z+1/2'
'x+1/2, -y+1/2, -z'
'-x, y+1/2, -z+1/2'

loop_
_atom_site_label
_atom_site_type_symbol
_atom_site_fract_x
_atom_site_fract_y
_atom_site_fract_z
_atom_site_U_iso_or_equiv
_atom_site_adp_type
_atom_site_occupancy
_atom_site_site_symmetry_order
_atom_site_calc_flag
_atom_site_refinement_flags_adp
O1 O 0.6820(3) 0.41748(15) 0.00646(16) 0.0209(5) Uani 1 1 d .
C1 C 0.5891(4) 0.4419(2) -0.0486(2) 0.0216(7) Uani 1 1 d .
C2 C 0.5312(5) 0.3886(3) -0.1020(3) 0.0271(8) Uani 1 1 d .
H1 H 0.569(7) 0.338(3) -0.096(3) 0.032 Uiso 1 1 d U
C3 C 0.4354(6) 0.4110(3) -0.1608(3) 0.0318(9) Uani 1 1 d .
H2 H 0.410(7) 0.374(4) -0.195(3) 0.038 Uiso 1 1 d U
C4 C 0.3912(6) 0.4886(3) -0.1701(2) 0.0340(10) Uani 1 1 d .
H3 H 0.328(7) 0.508(3) -0.215(4) 0.041 Uiso 1 1 d U
C5 C 0.4439(6) 0.5423(3) -0.1181(3) 0.0324(9) Uani 1 1 d .
H4 H 0.421(8) 0.600(3) -0.127(3) 0.039 Uiso 1 1 d U
C6 C 0.5416(5) 0.5206(3) -0.0571(2) 0.0261(8) Uani 1 1 d .
C7 C 0.5765(6) 0.5762(2) 0.0012(3) 0.0317(9) Uani 1 1 d .
H5 H 0.508(8) 0.619(3) 0.002(3) 0.038 Uiso 1 1 d U
N1 N 0.6858(5) 0.56775(19) 0.0518(2) 0.0288(8) Uani 1 1 d .
C8 C 0.6791(7) 0.6200(2) 0.1177(3) 0.0337(10) Uani 1 1 d .
H6 H 0.607(7) 0.660(4) 0.114(4) 0.041 Uiso 1 1 d U
H7 H 0.804(7) 0.641(4) 0.123(3) 0.041 Uiso 1 1 d U
C9 C 0.6170(7) 0.5740(3) 0.1864(3) 0.0359(10) Uani 1 1 d .
H8 H 0.610(8) 0.619(4) 0.225(4) 0.043 Uiso 1 1 d U
H9 H 0.505(8) 0.562(4) 0.173(4) 0.043 Uiso 1 1 d U
C10 C 0.7334(5) 0.5122(2) 0.2137(2) 0.0268(8) Uani 1 1 d .
H10 H 0.850(7) 0.545(3) 0.219(3) 0.032 Uiso 1 1 d U
H11 H 0.692(7) 0.483(3) 0.263(3) 0.032 Uiso 1 1 d U
N2 N 0.7521(4) 0.4482(2) 0.1590(2) 0.0215(6) Uani 1 1 d .
H12 H 0.656(7) 0.427(3) 0.153(3) 0.034(14) Uiso 1 1 d .
C11 C 0.8558(6) 0.3859(2) 0.1899(2) 0.0247(8) Uani 1 1 d .
H13 H 0.801(7) 0.362(3) 0.230(3) 0.030 Uiso 1 1 d U
H14 H 0.950(7) 0.403(3) 0.207(3) 0.030 Uiso 1 1 d U
C12 C 0.8957(5) 0.3297(2) 0.1278(2) 0.0248(8) Uani 1 1 d .
H15 H 0.972(7) 0.297(3) 0.141(3) 0.030 Uiso 1 1 d U
H16 H 0.796(7) 0.316(3) 0.113(3) 0.030 Uiso 1 1 d U
N3 N 0.9726(4) 0.3732(2) 0.0646(2) 0.0225(7) Uani 1 1 d .
H17 H 1.062(6) 0.387(3) 0.078(2) 0.010(10) Uiso 1 1 d .
C13 C 0.9908(5) 0.3239(3) -0.0030(3) 0.0272(8) Uani 1 1 d .
H18 H 0.894(7) 0.319(3) -0.022(3) 0.033 Uiso 1 1 d U
H19 H 1.056(7) 0.278(3) 0.007(3) 0.033 Uiso 1 1 d U
C14 C 1.0682(6) 0.3677(3) -0.0682(2) 0.0281(9) Uani 1 1 d .
H20 H 1.176(7) 0.387(3) -0.052(3) 0.034 Uiso 1 1 d U
H21 H 1.092(7) 0.334(3) -0.110(3) 0.034 Uiso 1 1 d U
C15 C 0.9681(5) 0.4334(3) -0.0994(2) 0.0258(8) Uani 1 1 d .
H22 H 1.017(7) 0.445(3) -0.147(3) 0.031 Uiso 1 1 d U
H23 H 0.864(7) 0.411(3) -0.113(3) 0.031 Uiso 1 1 d U
N4 N 0.9571(4) 0.4970(2) -0.04396(19) 0.0232(7) Uani 1 1 d .
C16 C 1.0420(5) 0.5575(2) -0.0570(2) 0.0250(8) Uani 1 1 d .
H24 H 1.096(7) 0.569(3) -0.107(3) 0.030 Uiso 1 1 d U
C17 C 1.0870(5) 0.6154(2) -0.0013(2) 0.0226(7) Uani 1 1 d .
C18 C 1.1676(6) 0.6824(3) -0.0244(3) 0.0297(8) Uani 1 1 d .
H25 H 1.175(7) 0.689(4) -0.076(3) 0.036 Uiso 1 1 d U
C19 C 1.2349(6) 0.7333(3) 0.0267(3) 0.0346(10) Uani 1 1 d .
H26 H 1.290(7) 0.781(3) 0.012(4) 0.042 Uiso 1 1 d U
C20 C 1.2262(8) 0.7146(3) 0.1032(3) 0.0451(13) Uani 1 1 d .
H27 H 1.288(9) 0.737(4) 0.135(4) 0.054 Uiso 1 1 d U
C21 C 1.1480(8) 0.6489(3) 0.1269(3) 0.0417(12) Uani 1 1 d .
H28 H 1.138(8) 0.633(4) 0.181(4) 0.050 Uiso 1 1 d U
C22 C 1.0741(5) 0.5981(3) 0.0765(2) 0.0274(8) Uani 1 1 d .
O2 O 1.0034(4) 0.53451(18) 0.10247(16) 0.0279(6) Uani 1 1 d .
Mn1 Mn 0.84182(7) 0.47732(3) 0.05329(3) 0.01820(14) Uani 1 1 d .
As1 As 0.36891(5) 0.31344(2) 0.21547(2) 0.02541(13) Uani 1 1 d .
F1 F 0.4626(5) 0.3888(2) 0.2609(2) 0.0576(10) Uani 1 1 d .
F2 F 0.2515(6) 0.3789(3) 0.1708(4) 0.102(2) Uani 1 1 d .
F3 F 0.2262(7) 0.3091(4) 0.2831(3) 0.116(3) Uani 1 1 d .
F4 F 0.2778(5) 0.2384(2) 0.1703(3) 0.0698(13) Uani 1 1 d .
F5 F 0.4903(8) 0.2513(3) 0.2609(5) 0.144(3) Uani 1 1 d .
F6 F 0.5084(5) 0.3205(3) 0.1456(2) 0.0760(15) Uani 1 1 d .

loop_
_atom_site_aniso_label
_atom_site_aniso_U_11
_atom_site_aniso_U_22
_atom_site_aniso_U_33
_atom_site_aniso_U_23
_atom_site_aniso_U_13
_atom_site_aniso_U_12
O1 0.0218(13) 0.0187(12) 0.0221(13) -0.0001(10) -0.0020(11) -0.0008(10)
C1 0.0168(15) 0.0271(18) 0.0207(17) -0.0014(15) 0.0040(14) -0.0006(14)
C2 0.0246(19) 0.030(2) 0.026(2) -0.0026(17) 0.0019(17) -0.0026(16)
C3 0.028(2) 0.045(3) 0.0227(19) -0.0021(19) 0.0017(17) -0.0060(19)
C4 0.029(2) 0.053(3) 0.0200(18) 0.0065(18) 0.0008(17) -0.001(2)
C5 0.031(2) 0.035(2) 0.031(2) 0.0070(18) -0.0017(19) 0.0030(17)
C6 0.0274(19) 0.028(2) 0.0224(18) 0.0006(17) 0.0002(16) 0.0013(16)
C7 0.042(2) 0.0194(18) 0.034(2) 0.0049(17) -0.002(2) 0.0026(18)
N1 0.046(2) 0.0163(15) 0.0240(16) 0.0018(13) -0.0053(17) -0.0024(14)
C8 0.053(3) 0.0175(17) 0.030(2) -0.0024(16) -0.002(2) 0.0002(18)
C9 0.051(3) 0.027(2) 0.030(2) -0.0045(17) 0.006(2) 0.007(2)
C10 0.040(2) 0.0224(18) 0.0182(17) -0.0021(16) 0.0059(18) -0.0046(16)
N2 0.0216(15) 0.0192(15) 0.0236(16) -0.0036(13) 0.0003(13) -0.0015(13)
C11 0.0269(19) 0.0256(18) 0.0216(17) 0.0044(14) -0.0028(17) -0.0030(17)
C12 0.0255(19) 0.0214(18) 0.0274(19) 0.0052(15) 0.0011(16) 0.0014(15)
N3 0.0201(15) 0.0244(16) 0.0231(16) -0.0002(13) -0.0011(13) -0.0005(13)
C13 0.029(2) 0.026(2) 0.027(2) -0.0055(17) 0.0037(17) 0.0029(16)
C14 0.027(2) 0.030(2) 0.028(2) -0.0073(17) 0.0072(17) 0.0013(16)
C15 0.030(2) 0.029(2) 0.0181(17) -0.0037(15) 0.0021(16) -0.0077(17)
N4 0.0267(16) 0.0257(16) 0.0171(14) -0.0003(12) -0.0010(13) -0.0022(13)
C16 0.0274(19) 0.0256(19) 0.0219(18) 0.0059(16) -0.0006(16) -0.0002(15)
C17 0.0222(17) 0.0218(17) 0.0239(19) 0.0001(14) -0.0005(15) -0.0018(14)
C18 0.031(2) 0.0250(18) 0.033(2) 0.0054(17) -0.0034(18) -0.0014(18)
C19 0.034(2) 0.025(2) 0.045(3) 0.001(2) 0.002(2) -0.0062(17)
C20 0.053(3) 0.043(3) 0.040(3) -0.011(2) -0.001(3) -0.020(2)
C21 0.053(3) 0.048(3) 0.024(2) -0.005(2) 0.002(2) -0.023(3)
C22 0.0265(19) 0.030(2) 0.0254(19) -0.0011(17) 0.0017(17) -0.0075(17)
O2 0.0322(15) 0.0332(16) 0.0183(13) 0.0017(12) -0.0008(12) -0.0147(13)
Mn1 0.0195(3) 0.0183(3) 0.0168(2) -0.0009(2) 0.0006(2) -0.0021(2)
As1 0.0236(2) 0.0276(2) 0.0250(2) -0.00389(16) -0.00030(16) -0.00361(16)
F1 0.062(2) 0.057(2) 0.053(2) -0.0244(17) 0.0097(17) -0.0276(18)
F2 0.066(3) 0.090(4) 0.150(5) 0.025(3) -0.056(4) 0.015(3)
F3 0.118(4) 0.154(5) 0.077(3) -0.061(4) 0.071(3) -0.091(4)
F4 0.051(2) 0.071(3) 0.087(3) -0.047(2) 0.019(2) -0.0352(19)
F5 0.121(4) 0.083(4) 0.227(8) 0.087(5) -0.105(5) -0.030(4)
F6 0.060(2) 0.088(3) 0.080(3) -0.053(2) 0.045(2) -0.044(2)

loop_
_atom_type_symbol
_atom_type_description
_atom_type_scat_dispersion_real
_atom_type_scat_dispersion_imag
_atom_type_scat_source
C C 0.0033 0.0016 'International Tables Vol C Tables 4.2.6.8 and 6.1.1.4'
H H 0.0000 0.0000 'International Tables Vol C Tables 4.2.6.8 and 6.1.1.4'
As As 0.0499 2.0058 'International Tables Vol C Tables 4.2.6.8 and 6.1.1.4'
F F 0.0171 0.0103 'International Tables Vol C Tables 4.2.6.8 and 6.1.1.4'
Mn Mn 0.3368 0.7283 'International Tables Vol C Tables 4.2.6.8 and 6.1.1.4'
N N 0.0061 0.0033 'International Tables Vol C Tables 4.2.6.8 and 6.1.1.4'
O O 0.0106 0.0060 'International Tables Vol C Tables 4.2.6.8 and 6.1.1.4'

loop_
_geom_angle_atom_site_label_1
_geom_angle_atom_site_label_2
_geom_angle_atom_site_label_3
_geom_angle
C1 O1 Mn1 124.7(2)
O1 C1 C2 119.6(4)
O1 C1 C6 123.2(4)
C2 C1 C6 117.2(4)
C3 C2 C1 122.1(4)
C3 C2 H1 123(4)
C1 C2 H1 115(4)
C2 C3 C4 120.8(4)
C2 C3 H2 117(4)
C4 C3 H2 122(4)
C5 C4 C3 118.7(4)
C5 C4 H3 118(3)
C3 C4 H3 123(4)
C4 C5 C6 121.4(4)
C4 C5 H4 120(3)
C6 C5 H4 119(3)
C5 C6 C1 119.8(4)
C5 C6 C7 119.7(4)
C1 C6 C7 120.1(4)
N1 C7 C6 124.8(4)
N1 C7 H5 120(4)
C6 C7 H5 115(4)
C7 N1 C8 117.4(4)
C7 N1 Mn1 123.1(3)
C8 N1 Mn1 118.8(3)
N1 C8 C9 109.3(3)
N1 C8 H6 116(4)
C9 C8 H6 103(4)
N1 C8 H7 104(3)
C9 C8 H7 114(3)
H6 C8 H7 112(5)
C10 C9 C8 113.6(4)
C10 C9 H8 110(4)
C8 C9 H8 99(3)
C10 C9 H9 122(4)
C8 C9 H9 103(4)
H8 C9 H9 105(5)
N2 C10 C9 112.3(4)
N2 C10 H10 110(3)
C9 C10 H10 103(3)
N2 C10 H11 103(3)
C9 C10 H11 113(3)
H10 C10 H11 117(4)
C10 N2 C11 110.9(3)
C10 N2 Mn1 116.9(3)
C11 N2 Mn1 107.6(2)
C10 N2 H12 107(4)
C11 N2 H12 106(4)
Mn1 N2 H12 108(4)
N2 C11 C12 108.7(3)
N2 C11 H13 109(3)
C12 C11 H13 112(3)
N2 C11 H14 113(4)
C12 C11 H14 105(4)
H13 C11 H14 109(5)
N3 C12 C11 108.9(3)
N3 C12 H15 103(4)
C11 C12 H15 112(4)
N3 C12 H16 107(4)
C11 C12 H16 101(4)
H15 C12 H16 125(5)
C13 N3 C12 111.6(3)
C13 N3 Mn1 117.5(3)
C12 N3 Mn1 106.3(2)
C13 N3 H17 108(3)
C12 N3 H17 109(3)
Mn1 N3 H17 104(3)
N3 C13 C14 112.2(3)
N3 C13 H18 107(4)
C14 C13 H18 98(4)
N3 C13 H19 112(3)
C14 C13 H19 108(3)
H18 C13 H19 120(5)
C15 C14 C13 114.8(4)
C15 C14 H20 111(3)
C13 C14 H20 108(3)
C15 C14 H21 107(3)
C13 C14 H21 112(3)
H20 C14 H21 104(5)
N4 C15 C14 110.1(3)
N4 C15 H22 117(4)
C14 C15 H22 104(3)
N4 C15 H23 114(3)
C14 C15 H23 106(3)
H22 C15 H23 104(5)
C16 N4 C15 116.7(4)
C16 N4 Mn1 123.8(3)
C15 N4 Mn1 118.7(3)
N4 C16 C17 125.1(4)
N4 C16 H24 124(3)
C17 C16 H24 111(3)
C18 C17 C22 119.8(4)
C18 C17 C16 119.2(4)
C22 C17 C16 120.1(4)
C19 C18 C17 121.6(4)
C19 C18 H25 123(4)
C17 C18 H25 115(4)
C18 C19 C20 118.3(4)
C18 C19 H26 123(4)
C20 C19 H26 119(4)
C21 C20 C19 121.0(5)
C21 C20 H27 117(5)
C19 C20 H27 121(5)
C20 C21 C22 121.7(5)
C20 C21 H28 124(4)
C22 C21 H28 114(4)
O2 C22 C21 119.2(4)
O2 C22 C17 123.2(4)
C21 C22 C17 117.6(4)
C22 O2 Mn1 125.8(3)
O1 Mn1 O2 178.06(13)
O1 Mn1 N4 92.62(13)
O2 Mn1 N4 88.51(13)
O1 Mn1 N1 88.03(13)
O2 Mn1 N1 93.33(15)
N4 Mn1 N1 99.35(15)
O1 Mn1 N2 90.98(13)
O2 Mn1 N2 87.69(13)
N4 Mn1 N2 171.68(14)
N1 Mn1 N2 88.25(14)
O1 Mn1 N3 86.45(13)
O2 Mn1 N3 92.01(14)
N4 Mn1 N3 88.95(14)
N1 Mn1 N3 170.23(15)
N2 Mn1 N3 83.80(14)
F5 As1 F2 177.7(3)
F5 As1 F3 92.8(4)
F2 As1 F3 87.8(4)
F5 As1 F4 90.6(3)
F2 As1 F4 91.6(3)
F3 As1 F4 89.5(2)
F5 As1 F6 89.5(4)
F2 As1 F6 89.9(3)
F3 As1 F6 177.8(3)
F4 As1 F6 90.58(18)
F5 As1 F1 89.1(3)
F2 As1 F1 88.7(3)
F3 As1 F1 90.9(2)
F4 As1 F1 179.5(2)
F6 As1 F1 89.02(17)

loop_
_geom_bond_atom_site_label_1
_geom_bond_atom_site_label_2
_geom_bond_distance
O1 C1 1.316(5)
O1 Mn1 1.873(3)
C1 C2 1.405(6)
C1 C6 1.418(6)
C2 C3 1.369(7)
C2 H1 0.93(6)
C3 C4 1.395(7)
C3 H2 0.91(6)
C4 C5 1.379(7)
C4 H3 1.02(6)
C5 C6 1.405(6)
C5 H4 1.01(6)
C6 C7 1.442(6)
C7 N1 1.285(6)
C7 H5 0.93(6)
N1 C8 1.479(6)
N1 Mn1 2.023(4)
C8 C9 1.545(7)
C8 H6 0.92(6)
C8 H7 1.10(6)
C9 C10 1.516(7)
C9 H8 1.05(6)
C9 H9 0.98(7)
C10 N2 1.479(5)
C10 H10 1.12(6)
C10 H11 1.06(6)
N2 C11 1.479(5)
N2 Mn1 2.085(4)
N2 H12 0.89(6)
C11 C12 1.507(6)
C11 H13 0.94(6)
C11 H14 0.89(6)
C12 N3 1.493(5)
C12 H15 0.88(6)
C12 H16 0.90(6)
N3 C13 1.480(5)
N3 Mn1 2.104(4)
N3 H17 0.81(5)
C13 C14 1.524(6)
C13 H18 0.88(6)
C13 H19 0.97(6)
C14 C15 1.509(7)
C14 H20 0.99(6)
C14 H21 0.96(6)
C15 N4 1.476(5)
C15 H22 0.95(6)
C15 H23 0.98(6)
N4 C16 1.277(5)
N4 Mn1 2.006(3)
C16 C17 1.454(6)
C16 H24 1.01(6)
C17 C18 1.396(6)
C17 C22 1.420(6)
C18 C19 1.380(7)
C18 H25 0.93(6)
C19 C20 1.401(8)
C19 H26 0.98(6)
C20 C21 1.370(8)
C20 H27 0.87(8)
C21 C22 1.396(6)
C21 H28 1.00(7)
C22 O2 1.324(5)
O2 Mn1 1.878(3)
As1 F5 1.676(5)
As1 F2 1.688(4)
As1 F3 1.689(4)
As1 F4 1.699(3)
As1 F6 1.703(3)
As1 F1 1.714(3)
